data_4079528
loop_
_publ_author_name
'Scherl, Peter'
'Kruckenberg, Achim'
'Mader, Steffen'
'Wadepohl, Hubert'
'Gade, Lutz H.'

_publ_section_title
;
 Ruthenium \h4-Trimethylenemethane Complexes Containing Tripodal
 Phosphanomethylamine Ligands
;
_journal_issue 19
_journal_name_full Organometallics
_journal_page_first 7024
_journal_paper_doi 10.1021/om300794h
_journal_volume 31
_journal_year 2012
_chemical_formula_sum 'C25 H54 N P3 Ru'
_chemical_formula_weight 562.67
_chemical_properties_physical air-sensitive
_space_group_IT_number 61
_symmetry_cell_setting orthorhombic
_symmetry_Int_Tables_number 61
_symmetry_space_group_name_Hall '-P 2ac 2ab'
_symmetry_space_group_name_H-M 'P b c a'
_atom_sites_solution_hydrogens geom
_atom_sites_solution_primary direct
_atom_sites_solution_secondary difmap
_audit_block_code ga_ps15
_audit_creation_date
;
'Wed Jan 25 14:35:26 2012'
;
_audit_creation_method
;
CrysAlisPro, Oxford Diffraction Ltd.,
Version 1.171.35.19 (release 27-10-2011 CrysAlis171 .NET)
(compiled Oct 27 2011,15:02:11)
;
_audit_update_record 'Wed Jan 25 14:42:46 CET 2012'
_cell_angle_alpha 90.00
_cell_angle_beta 90.00
_cell_angle_gamma 90.00
_cell_formula_units_Z 8
_cell_length_a 16.58020(4)
_cell_length_b 18.09136(4)
_cell_length_c 19.48429(4)
_cell_measurement_reflns_used 170398
_cell_measurement_temperature 115
_cell_measurement_theta_max 71.8742
_cell_measurement_theta_min 3.4973
_cell_volume 5844.48(2)
_computing_cell_refinement
;
CrysAlisPro, Agilent Technologies,
Version 1.171.35.19 (release 27-10-2011 CrysAlis171 .NET)
(compiled Oct 27 2011,15:02:11)
;
_computing_data_collection
;
CrysAlisPro, Agilent Technologies,
Version 1.171.35.19 (release 27-10-2011 CrysAlis171 .NET)
(compiled Oct 27 2011,15:02:11)
;
_computing_data_reduction
;
CrysAlisPro, Agilent Technologies,
Version 1.171.35.19 (release 27-10-2011 CrysAlis171 .NET)
(compiled Oct 27 2011,15:02:11)
;
_computing_publication_material 'SHELXL-97 (Sheldrick, 1997)'
_computing_structure_refinement 'SHELXL-97 (Sheldrick, 1997)'
_computing_structure_solution 'SHELXS-97 (Sheldrick, 1997)'
_diffrn_ambient_temperature 115
_diffrn_detector 'CCD plate'
_diffrn_detector_area_resol_mean 15.9241
_diffrn_detector_type 'Agilent EOS'
_diffrn_measured_fraction_theta_full 0.999
_diffrn_measured_fraction_theta_max 0.999
_diffrn_measurement_details
;
  1 omega  -26.00   71.00   1.0000    1.5000
omega____ theta____ kappa____ phi______ frames
    -        0.0000   38.0000   30.0000 97

  2 omega  -67.00  -12.00   1.0000    1.5000
omega____ theta____ kappa____ phi______ frames
    -        0.0000  -77.0000    0.0000 55

  3 omega   -8.00   65.00   1.0000    1.5000
omega____ theta____ kappa____ phi______ frames
    -        0.0000   57.0000   90.0000 73

  4 omega   -1.00   27.00   1.0000    1.5000
omega____ theta____ kappa____ phi______ frames
    -        0.0000  -77.0000    0.0000 28

  5 omega  -15.00   23.00   1.0000    1.5000
omega____ theta____ kappa____ phi______ frames
    -       14.0000   77.0000  -22.0000 38

  6 omega   28.00   55.00   1.0000    1.5000
omega____ theta____ kappa____ phi______ frames
    -       14.0000   77.0000  -22.0000 27

  7 omega  -25.00    1.00   1.0000    3.0000
omega____ theta____ kappa____ phi______ frames
    -      -30.0000  -79.0000 -108.0000 26

  8 omega    6.00   33.00   1.0000    3.0000
omega____ theta____ kappa____ phi______ frames
    -       38.0000   80.0000   34.0000 27

  9 omega   10.00   35.00   1.0000    3.0000
omega____ theta____ kappa____ phi______ frames
    -       42.0000   80.0000 -100.0000 25

 10 omega   10.00   46.00   1.0000    3.0000
omega____ theta____ kappa____ phi______ frames
    -       42.0000   80.0000  123.0000 36

 11 omega  -60.00   23.00   1.0000    3.0000
omega____ theta____ kappa____ phi______ frames
    -      -42.5000   50.0000  -60.0000 83

 12 omega  -41.00   30.00   1.0000    3.0000
omega____ theta____ kappa____ phi______ frames
    -      -42.5000   38.0000 -180.0000 71

 13 omega   14.00   39.00   1.0000    3.0000
omega____ theta____ kappa____ phi______ frames
    -       46.0000   80.0000  174.0000 25

 14 omega   14.00   39.00   1.0000    3.0000
omega____ theta____ kappa____ phi______ frames
    -       46.0000   80.0000  -24.0000 25

 15 omega   19.00   44.00   1.0000    3.0000
omega____ theta____ kappa____ phi______ frames
    -       50.0000   79.0000   20.0000 25

 16 omega   18.00   43.00   1.0000    3.0000
omega____ theta____ kappa____ phi______ frames
    -       50.0000   80.0000  125.0000 25

 17 omega   18.00   43.00   1.0000    3.0000
omega____ theta____ kappa____ phi______ frames
    -       50.0000   80.0000  -81.0000 25

 18 omega   19.00   44.00   1.0000    3.0000
omega____ theta____ kappa____ phi______ frames
    -       50.0000   79.0000   55.0000 25

 19 omega   19.00   44.00   1.0000    3.0000
omega____ theta____ kappa____ phi______ frames
    -       50.0000   79.0000 -168.0000 25

 20 omega   19.00   44.00   1.0000    3.0000
omega____ theta____ kappa____ phi______ frames
    -       50.0000   78.0000  -22.0000 25

 21 omega   75.00  116.00   1.0000    3.0000
omega____ theta____ kappa____ phi______ frames
    -       54.0000   77.0000   38.0000 41

 22 omega   31.00   57.00   1.0000    3.0000
omega____ theta____ kappa____ phi______ frames
    -       54.0000   77.0000   38.0000 26

 23 omega   23.00   48.00   1.0000    3.0000
omega____ theta____ kappa____ phi______ frames
    -       54.0000   78.0000  -18.0000 25

 24 omega   23.00   48.00   1.0000    3.0000
omega____ theta____ kappa____ phi______ frames
    -       54.0000   78.0000 -127.0000 25

 25 omega   23.00   48.00   1.0000    3.0000
omega____ theta____ kappa____ phi______ frames
    -       54.0000   78.0000  145.0000 25

 26 omega   24.00   51.00   1.0000    3.0000
omega____ theta____ kappa____ phi______ frames
    -       54.0000   77.0000   90.0000 27

 27 omega   29.00  128.00   1.0000    3.0000
omega____ theta____ kappa____ phi______ frames
    -       58.0000   77.0000  123.0000 99

 28 omega   28.00   69.00   1.0000    3.0000
omega____ theta____ kappa____ phi______ frames
    -       58.0000   77.0000  162.0000 41

 29 omega   34.00  126.00   1.0000    3.0000
omega____ theta____ kappa____ phi______ frames
    -       58.0000   67.0000    5.0000 92

 30 omega  100.00  126.00   1.0000    3.0000
omega____ theta____ kappa____ phi______ frames
    -       58.0000   77.0000  162.0000 26

 31 omega   28.00  114.00   1.0000    3.0000
omega____ theta____ kappa____ phi______ frames
    -       58.0000   77.0000  -80.0000 86

 32 omega   59.00  118.00   1.0000    3.0000
omega____ theta____ kappa____ phi______ frames
    -       58.0000   77.0000 -116.0000 59

 33 omega   28.00   55.00   1.0000    3.0000
omega____ theta____ kappa____ phi______ frames
    -       58.0000   77.0000 -116.0000 27

 34 omega   29.00   55.00   1.0000    3.0000
omega____ theta____ kappa____ phi______ frames
    -       58.0000   76.0000   99.0000 26

 35 omega   58.00   85.00   1.0000    3.0000
omega____ theta____ kappa____ phi______ frames
    -       58.0000   76.0000   99.0000 27

 36 omega   29.00  128.00   1.0000    3.0000
omega____ theta____ kappa____ phi______ frames
    -       58.0000   77.0000 -169.0000 99

 37 omega   29.00   91.00   1.0000    3.0000
omega____ theta____ kappa____ phi______ frames
    -       58.0000   77.0000   14.0000 62

 38 omega   -5.00   87.00   1.0000    3.0000
omega____ theta____ kappa____ phi______ frames
    -       66.0000  -80.0000   82.0000 92

 39 omega    3.00   86.00   1.0000    3.0000
omega____ theta____ kappa____ phi______ frames
    -       74.0000  -80.0000   10.0000 83

 40 omega   16.00   45.00   1.0000    3.0000
omega____ theta____ kappa____ phi______ frames
    -       74.0000  -80.0000  -43.0000 29

 41 omega   63.00   90.00   1.0000    3.0000
omega____ theta____ kappa____ phi______ frames
    -       74.0000  -80.0000  -43.0000 27

 42 omega    7.00   95.00   1.0000    3.0000
omega____ theta____ kappa____ phi______ frames
    -       78.0000  -80.0000 -148.0000 88

 43 omega  139.00  178.00   1.0000    6.0000
omega____ theta____ kappa____ phi______ frames
    -      110.2342   77.0000 -180.0000 39

 44 omega   80.00  106.00   1.0000    6.0000
omega____ theta____ kappa____ phi______ frames
    -      110.2342   77.0000 -180.0000 26

 45 omega  120.00  178.00   1.0000    6.0000
omega____ theta____ kappa____ phi______ frames
    -      110.2342   77.0000  -90.0000 58

 46 omega   80.00  106.00   1.0000    6.0000
omega____ theta____ kappa____ phi______ frames
    -      110.2342   77.0000  -90.0000 26

 47 omega   80.00  177.00   1.0000    6.0000
omega____ theta____ kappa____ phi______ frames
    -      110.2342   77.0000   60.0000 97

 48 omega  111.00  177.00   1.0000    6.0000
omega____ theta____ kappa____ phi______ frames
    -      110.2342   77.0000 -150.0000 66

 49 omega   80.00  106.00   1.0000    6.0000
omega____ theta____ kappa____ phi______ frames
    -      110.2342   77.0000 -150.0000 26

 50 omega  117.00  177.00   1.0000    6.0000
omega____ theta____ kappa____ phi______ frames
    -      110.2342   77.0000    0.0000 60

 51 omega   80.00  106.00   1.0000    6.0000
omega____ theta____ kappa____ phi______ frames
    -      110.2342   77.0000    0.0000 26

 52 omega  123.00  164.00   1.0000    6.0000
omega____ theta____ kappa____ phi______ frames
    -      110.2342   77.0000  -60.0000 41

 53 omega   80.00  106.00   1.0000    6.0000
omega____ theta____ kappa____ phi______ frames
    -      110.2342   77.0000  -60.0000 26

 54 omega  114.00  175.00   1.0000    6.0000
omega____ theta____ kappa____ phi______ frames
    -      110.2342   77.0000  120.0000 61

 55 omega   80.00  106.00   1.0000    6.0000
omega____ theta____ kappa____ phi______ frames
    -      110.2342   77.0000  120.0000 26

 56 omega  140.00  177.00   1.0000    6.0000
omega____ theta____ kappa____ phi______ frames
    -      110.2342   77.0000 -120.0000 37

 57 omega   80.00  106.00   1.0000    6.0000
omega____ theta____ kappa____ phi______ frames
    -      110.2342   77.0000 -120.0000 26

 58 omega  117.00  178.00   1.0000    6.0000
omega____ theta____ kappa____ phi______ frames
    -      110.2342   77.0000   90.0000 61

 59 omega   80.00  105.00   1.0000    6.0000
omega____ theta____ kappa____ phi______ frames
    -      110.2342   77.0000   90.0000 25

 60 omega   80.00  106.00   1.0000    6.0000
omega____ theta____ kappa____ phi______ frames
    -      110.2342   77.0000  -30.0000 26

 61 omega   85.00  131.00   1.0000    6.0000
omega____ theta____ kappa____ phi______ frames
    -      110.2342   38.0000 -180.0000 46

 62 omega   85.00  116.00   1.0000    6.0000
omega____ theta____ kappa____ phi______ frames
    -      110.2342   38.0000  150.0000 31

 63 omega   88.00  114.00   1.0000    6.0000
omega____ theta____ kappa____ phi______ frames
    -      110.2342   63.0000   30.0000 26

 64 omega  127.00  163.00   1.0000    6.0000
omega____ theta____ kappa____ phi______ frames
    -      110.2342   77.0000   30.0000 36

 65 omega   80.00  106.00   1.0000    6.0000
omega____ theta____ kappa____ phi______ frames
    -      110.2342   77.0000   30.0000 26

 66 omega   92.00  158.00   1.0000    6.0000
omega____ theta____ kappa____ phi______ frames
    -      110.2342   50.0000  -30.0000 66

 67 omega   88.00  135.00   1.0000    6.0000
omega____ theta____ kappa____ phi______ frames
    -      110.2342   63.0000  -90.0000 47

 68 omega   64.00   99.00   1.0000    6.0000
omega____ theta____ kappa____ phi______ frames
    -      110.2342  -79.0000   70.0000 35

 69 omega   85.00  111.00   1.0000    6.0000
omega____ theta____ kappa____ phi______ frames
    -      110.2342   38.0000   90.0000 26

 70 omega   85.00  113.00   1.0000    6.0000
omega____ theta____ kappa____ phi______ frames
    -      110.2342   38.0000 -120.0000 28

 71 omega   66.00  138.00   1.0000    6.0000
omega____ theta____ kappa____ phi______ frames
    -      110.2342  -80.0000  -28.0000 72

 72 omega  127.00  177.00   1.0000    6.0000
omega____ theta____ kappa____ phi______ frames
    -      110.2342   77.0000  150.0000 50

 73 omega   88.00  151.00   1.0000    6.0000
omega____ theta____ kappa____ phi______ frames
    -      110.2342   63.0000 -180.0000 63

 74 omega   89.00  115.00   1.0000    6.0000
omega____ theta____ kappa____ phi______ frames
    -      110.2342   50.0000   30.0000 26

 75 omega   80.00  106.00   1.0000    6.0000
omega____ theta____ kappa____ phi______ frames
    -      110.2342   77.0000  150.0000 26

 76 omega   39.00  114.00   1.0000    6.0000
omega____ theta____ kappa____ phi______ frames
    -      110.2342  -80.0000  171.0000 75

 77 omega   88.00  114.00   1.0000    6.0000
omega____ theta____ kappa____ phi______ frames
    -      110.2342   50.0000    0.0000 26

 78 omega   90.00  156.00   1.0000    6.0000
omega____ theta____ kappa____ phi______ frames
    -      110.2342   50.0000   60.0000 66

 79 omega   88.00  113.00   1.0000    6.0000
omega____ theta____ kappa____ phi______ frames
    -      110.2342   63.0000  -60.0000 25

 80 omega  117.00  142.00   1.0000    6.0000
omega____ theta____ kappa____ phi______ frames
    -      110.2342  -80.0000  102.0000 25

 81 omega   88.00  129.00   1.0000    6.0000
omega____ theta____ kappa____ phi______ frames
    -      110.2342   63.0000   90.0000 41

 82 omega   88.00  115.00   1.0000    6.0000
omega____ theta____ kappa____ phi______ frames
    -      110.2342   50.0000   90.0000 27

 83 omega   88.00  178.00   1.0000    6.0000
omega____ theta____ kappa____ phi______ frames
    -      110.2342   63.0000  -30.0000 90

 84 omega   62.00  107.00   1.0000    6.0000
omega____ theta____ kappa____ phi______ frames
    -      110.2342  -80.0000  102.0000 45

 85 omega   85.00  111.00   1.0000    6.0000
omega____ theta____ kappa____ phi______ frames
    -      110.2342   38.0000   30.0000 26

 86 omega   85.00  169.00   1.0000    6.0000
omega____ theta____ kappa____ phi______ frames
    -      110.2342   38.0000  -90.0000 84

 87 omega   39.00  127.00   1.0000    6.0000
omega____ theta____ kappa____ phi______ frames
    -      110.2342  -80.0000 -111.0000 88

 88 omega  -26.00   72.00   1.0000    1.5000
omega____ theta____ kappa____ phi______ frames
    -        0.0000   38.0000 -150.0000 98

 89 omega  -73.00   44.00   1.0000    1.5000
omega____ theta____ kappa____ phi______ frames
    -        0.0000  -19.0000  -30.0000 117

 90 omega  -73.00   44.00   1.0000    1.5000
omega____ theta____ kappa____ phi______ frames
    -        0.0000  -19.0000   90.0000 117

 91 omega  -69.00   21.00   1.0000    1.5000
omega____ theta____ kappa____ phi______ frames
    -        0.0000  -57.0000  120.0000 90

 92 omega  -21.00   69.00   1.0000    1.5000
omega____ theta____ kappa____ phi______ frames
    -        0.0000   57.0000  -60.0000 90

 93 omega  -16.00   84.00   1.0000    1.5000
omega____ theta____ kappa____ phi______ frames
    -       14.0000   77.0000  -22.0000 100

 94 omega   11.00   47.00   1.0000    3.0000
omega____ theta____ kappa____ phi______ frames
    -       42.0000   79.0000   75.0000 36

 95 omega   10.00   46.00   1.0000    3.0000
omega____ theta____ kappa____ phi______ frames
    -       42.0000   80.0000 -100.0000 36

 96 omega  -63.00   26.00   1.0000    3.0000
omega____ theta____ kappa____ phi______ frames
    -      -42.5000   57.0000    0.0000 89

 97 omega   14.00   46.00   1.0000    3.0000
omega____ theta____ kappa____ phi______ frames
    -       46.0000   80.0000  -24.0000 32

 98 omega   19.00   49.00   1.0000    3.0000
omega____ theta____ kappa____ phi______ frames
    -       50.0000   78.0000 -114.0000 30

 99 omega   18.00   46.00   1.0000    3.0000
omega____ theta____ kappa____ phi______ frames
    -       50.0000   80.0000  125.0000 28

100 omega   19.00   47.00   1.0000    3.0000
omega____ theta____ kappa____ phi______ frames
    -       50.0000   79.0000   20.0000 28

101 omega   24.00  124.00   1.0000    3.0000
omega____ theta____ kappa____ phi______ frames
    -       54.0000   77.0000  -87.0000 100

102 omega   23.00   49.00   1.0000    3.0000
omega____ theta____ kappa____ phi______ frames
    -       54.0000   78.0000  -11.0000 26

103 omega   24.00  124.00   1.0000    3.0000
omega____ theta____ kappa____ phi______ frames
    -       54.0000   77.0000   38.0000 100

104 omega   25.00  124.00   1.0000    3.0000
omega____ theta____ kappa____ phi______ frames
    -       54.0000   76.0000  -42.0000 99

105 omega   23.00   49.00   1.0000    3.0000
omega____ theta____ kappa____ phi______ frames
    -       54.0000   78.0000  178.0000 26

106 omega   24.00  124.00   1.0000    3.0000
omega____ theta____ kappa____ phi______ frames
    -       54.0000   77.0000   90.0000 100

107 omega   28.00  128.00   1.0000    3.0000
omega____ theta____ kappa____ phi______ frames
    -       58.0000   77.0000 -116.0000 100

108 omega   28.00  128.00   1.0000    3.0000
omega____ theta____ kappa____ phi______ frames
    -       58.0000   77.0000   14.0000 100

109 omega   28.00  128.00   1.0000    3.0000
omega____ theta____ kappa____ phi______ frames
    -       58.0000   77.0000  -80.0000 100

110 omega   28.00  128.00   1.0000    3.0000
omega____ theta____ kappa____ phi______ frames
    -       58.0000   77.0000 -169.0000 100

111 omega   28.00  128.00   1.0000    3.0000
omega____ theta____ kappa____ phi______ frames
    -       58.0000   77.0000  162.0000 100

112 omega   30.00  128.00   1.0000    3.0000
omega____ theta____ kappa____ phi______ frames
    -       58.0000   74.0000  103.0000 98

113 omega   -9.00   94.00   1.0000    3.0000
omega____ theta____ kappa____ phi______ frames
    -       62.0000  -80.0000 -122.0000 103

114 omega   -5.00   97.00   1.0000    3.0000
omega____ theta____ kappa____ phi______ frames
    -       66.0000  -79.0000  -99.0000 102

115 omega   -5.00   98.00   1.0000    3.0000
omega____ theta____ kappa____ phi______ frames
    -       66.0000  -80.0000   82.0000 103

116 omega   -1.00  102.00   1.0000    3.0000
omega____ theta____ kappa____ phi______ frames
    -       70.0000  -80.0000  147.0000 103

117 omega    3.00  106.00   1.0000    3.0000
omega____ theta____ kappa____ phi______ frames
    -       74.0000  -80.0000  -43.0000 103

118 omega    3.00  106.00   1.0000    3.0000
omega____ theta____ kappa____ phi______ frames
    -       74.0000  -80.0000   10.0000 103

119 omega    7.00  110.00   1.0000    3.0000
omega____ theta____ kappa____ phi______ frames
    -       78.0000  -80.0000 -148.0000 103

120 omega    7.00  110.00   1.0000    3.0000
omega____ theta____ kappa____ phi______ frames
    -       78.0000  -80.0000  -33.0000 103

121 omega   11.00  114.00   1.0000    3.0000
omega____ theta____ kappa____ phi______ frames
    -       82.0000  -80.0000   73.0000 103

122 omega   11.00  113.00   1.0000    3.0000
omega____ theta____ kappa____ phi______ frames
    -       82.0000  -79.0000  111.0000 102

123 omega   11.00  113.00   1.0000    3.0000
omega____ theta____ kappa____ phi______ frames
    -       82.0000  -79.0000 -177.0000 102

124 omega   88.00  178.00   1.0000    6.0000
omega____ theta____ kappa____ phi______ frames
    -      110.2342   63.0000 -150.0000 90

125 omega   85.00  178.00   1.0000    6.0000
omega____ theta____ kappa____ phi______ frames
    -      110.2342   38.0000  -60.0000 93

126 omega   88.00  178.00   1.0000    6.0000
omega____ theta____ kappa____ phi______ frames
    -      110.2342   50.0000  -30.0000 90

127 omega   85.00  178.00   1.0000    6.0000
omega____ theta____ kappa____ phi______ frames
    -      110.2342   38.0000  -30.0000 93

128 omega   88.00  178.00   1.0000    6.0000
omega____ theta____ kappa____ phi______ frames
    -      110.2342   50.0000 -180.0000 90

129 omega   85.00  178.00   1.0000    6.0000
omega____ theta____ kappa____ phi______ frames
    -      110.2342   38.0000  120.0000 93

130 omega   80.00  178.00   1.0000    6.0000
omega____ theta____ kappa____ phi______ frames
    -      110.2342   77.0000  120.0000 98

131 omega   88.00  178.00   1.0000    6.0000
omega____ theta____ kappa____ phi______ frames
    -      110.2342   50.0000 -150.0000 90

132 omega   88.00  178.00   1.0000    6.0000
omega____ theta____ kappa____ phi______ frames
    -      110.2342   50.0000  -90.0000 90

133 omega   80.00  178.00   1.0000    6.0000
omega____ theta____ kappa____ phi______ frames
    -      110.2342   77.0000   30.0000 98

134 omega   40.00  140.00   1.0000    6.0000
omega____ theta____ kappa____ phi______ frames
    -      110.2342  -77.0000   30.0000 100

135 omega   88.00  178.00   1.0000    6.0000
omega____ theta____ kappa____ phi______ frames
    -      110.2342   63.0000  150.0000 90

136 omega   39.00  142.00   1.0000    6.0000
omega____ theta____ kappa____ phi______ frames
    -      110.2342  -80.0000  171.0000 103

137 omega   85.00  178.00   1.0000    6.0000
omega____ theta____ kappa____ phi______ frames
    -      110.2342   38.0000 -150.0000 93

138 omega   88.00  178.00   1.0000    6.0000
omega____ theta____ kappa____ phi______ frames
    -      110.2342   63.0000 -120.0000 90

139 omega   88.00  178.00   1.0000    6.0000
omega____ theta____ kappa____ phi______ frames
    -      110.2342   50.0000  120.0000 90

140 omega   76.00  178.00   1.0000    6.0000
omega____ theta____ kappa____ phi______ frames
    -      110.2342   25.0000   30.0000 102

141 omega   88.00  178.00   1.0000    6.0000
omega____ theta____ kappa____ phi______ frames
    -      110.2342   50.0000 -120.0000 90

142 omega   88.00  178.00   1.0000    6.0000
omega____ theta____ kappa____ phi______ frames
    -      110.2342   50.0000  -60.0000 90

143 omega   40.00  140.00   1.0000    6.0000
omega____ theta____ kappa____ phi______ frames
    -      110.2342  -77.0000   90.0000 100

144 omega   37.00   94.00   1.0000    6.0000
omega____ theta____ kappa____ phi______ frames
    -      110.2342  -25.0000 -180.0000 57

145 omega   88.00  178.00   1.0000    6.0000
omega____ theta____ kappa____ phi______ frames
    -      110.2342   63.0000    0.0000 90

146 omega   37.00   94.00   1.0000    6.0000
omega____ theta____ kappa____ phi______ frames
    -      110.2342  -25.0000 -120.0000 57

147 omega   39.00  142.00   1.0000    6.0000
omega____ theta____ kappa____ phi______ frames
    -      110.2342  -80.0000  -74.0000 103

148 omega   37.00  178.00   1.0000    6.0000
omega____ theta____ kappa____ phi______ frames
    -      110.2342  -12.0000  -90.0000 141

149 omega   88.00  178.00   1.0000    6.0000
omega____ theta____ kappa____ phi______ frames
    -      110.2342   63.0000  120.0000 90

150 omega   37.00   94.00   1.0000    6.0000
omega____ theta____ kappa____ phi______ frames
    -      110.2342  -25.0000  120.0000 57

151 omega   88.00  178.00   1.0000    6.0000
omega____ theta____ kappa____ phi______ frames
    -      110.2342   50.0000   30.0000 90

152 omega   85.00  178.00   1.0000    6.0000
omega____ theta____ kappa____ phi______ frames
    -      110.2342   38.0000  -90.0000 93

153 omega   88.00  178.00   1.0000    6.0000
omega____ theta____ kappa____ phi______ frames
    -      110.2342   63.0000   60.0000 90

154 omega   39.00  142.00   1.0000    6.0000
omega____ theta____ kappa____ phi______ frames
    -      110.2342  -80.0000  -28.0000 103

155 omega   85.00  178.00   1.0000    6.0000
omega____ theta____ kappa____ phi______ frames
    -      110.2342   38.0000   60.0000 93

156 omega   39.00  142.00   1.0000    6.0000
omega____ theta____ kappa____ phi______ frames
    -      110.2342  -80.0000 -111.0000 103

157 omega   85.00  178.00   1.0000    6.0000
omega____ theta____ kappa____ phi______ frames
    -      110.2342   38.0000    0.0000 93

158 omega   88.00  178.00   1.0000    6.0000
omega____ theta____ kappa____ phi______ frames
    -      110.2342   50.0000  150.0000 90

159 omega   88.00  178.00   1.0000    6.0000
omega____ theta____ kappa____ phi______ frames
    -      110.2342   63.0000  -30.0000 90

160 phi      0.00  120.00   1.0000    1.5000
omega____ theta____ kappa____ phi______ frames
 -40.0000    0.0000    0.0000     -     120

161 omega  -73.00   73.00   1.0000    1.5000
omega____ theta____ kappa____ phi______ frames
    -        0.0000    0.0000  240.0000 146

162 phi    120.00  240.00   1.0000    1.5000
omega____ theta____ kappa____ phi______ frames
   0.0000    0.0000  -20.0000     -     120

163 omega  -26.00   72.00   1.0000    1.5000
omega____ theta____ kappa____ phi______ frames
    -        0.0000   38.0000  -90.0000 98

164 omega  -73.00   73.00   1.0000    1.5000
omega____ theta____ kappa____ phi______ frames
    -        0.0000    0.0000  120.0000 146

165 omega  -73.00   73.00   1.0000    1.5000
omega____ theta____ kappa____ phi______ frames
    -        0.0000    0.0000    0.0000 146

166 omega  -50.00   30.00   1.0000    3.0000
omega____ theta____ kappa____ phi______ frames
    -      -42.5000   38.0000 -150.0000 80

167 omega -113.00  -12.00   1.0000    3.0000
omega____ theta____ kappa____ phi______ frames
    -      -42.5000  -77.0000  120.0000 101

168 omega -113.00  -12.00   1.0000    3.0000
omega____ theta____ kappa____ phi______ frames
    -      -42.5000  -77.0000  -90.0000 101

169 omega -113.00  -12.00   1.0000    3.0000
omega____ theta____ kappa____ phi______ frames
    -      -42.5000  -77.0000 -180.0000 101

170 omega   14.00   46.00   1.0000    3.0000
omega____ theta____ kappa____ phi______ frames
    -       46.0000   80.0000  102.0000 32

171 omega   15.00   47.00   1.0000    3.0000
omega____ theta____ kappa____ phi______ frames
    -       46.0000   79.0000  151.0000 32

172 omega   19.00   47.00   1.0000    3.0000
omega____ theta____ kappa____ phi______ frames
    -       50.0000   79.0000 -168.0000 28

173 omega   19.00   47.00   1.0000    3.0000
omega____ theta____ kappa____ phi______ frames
    -       50.0000   79.0000  142.0000 28

174 omega   25.00  124.00   1.0000    3.0000
omega____ theta____ kappa____ phi______ frames
    -       54.0000   76.0000  -54.0000 99

175 omega   25.00  124.00   1.0000    3.0000
omega____ theta____ kappa____ phi______ frames
    -       54.0000   76.0000  102.0000 99

176 omega   24.00  124.00   1.0000    3.0000
omega____ theta____ kappa____ phi______ frames
    -       54.0000   77.0000   14.0000 100

177 omega   25.00  125.00   1.0000    3.0000
omega____ theta____ kappa____ phi______ frames
    -       55.1171   77.0000 -150.0000 100

178 omega  -18.00   61.00   1.0000    3.0000
omega____ theta____ kappa____ phi______ frames
    -       55.1171    0.0000  120.0000 79

179 omega  -18.00  128.00   1.0000    3.0000
omega____ theta____ kappa____ phi______ frames
    -       55.1171    0.0000    0.0000 146

180 omega  -18.00  128.00   1.0000    3.0000
omega____ theta____ kappa____ phi______ frames
    -       55.1171    0.0000  240.0000 146

181 omega  -18.00  128.00   1.0000    3.0000
omega____ theta____ kappa____ phi______ frames
    -       55.1171    0.0000  120.0000 146

182 omega  -18.00  128.00   1.0000    3.0000
omega____ theta____ kappa____ phi______ frames
    -       55.1171    0.0000    0.0000 146

183 omega   29.00  128.00   1.0000    3.0000
omega____ theta____ kappa____ phi______ frames
    -       58.0000   76.0000   99.0000 99

;
_diffrn_measurement_device '\k-geometry diffractometer'
_diffrn_measurement_device_type 'Agilent SuperNova, Dual, Cu at zero, Eos'
_diffrn_measurement_method '\w and \p scans'
_diffrn_measurement_specimen_support 'polyimid foil'
_diffrn_orient_matrix_UB_11 0.0071200000
_diffrn_orient_matrix_UB_12 0.0707069000
_diffrn_orient_matrix_UB_13 -0.0437347000
_diffrn_orient_matrix_UB_21 0.0604468000
_diffrn_orient_matrix_UB_22 0.0322174000
_diffrn_orient_matrix_UB_23 0.0520283000
_diffrn_orient_matrix_UB_31 0.0701505000
_diffrn_orient_matrix_UB_32 -0.0349158000
_diffrn_orient_matrix_UB_33 -0.0404104000
_diffrn_radiation_monochromator mirror
_diffrn_radiation_probe x-ray
_diffrn_radiation_type 'Cu K\a'
_diffrn_radiation_wavelength 1.5418
_diffrn_reflns_av_R_equivalents 0.0554
_diffrn_reflns_av_sigmaI/netI 0.0922
_diffrn_reflns_limit_h_max 20
_diffrn_reflns_limit_h_min -20
_diffrn_reflns_limit_k_max 22
_diffrn_reflns_limit_k_min -22
_diffrn_reflns_limit_l_max 24
_diffrn_reflns_limit_l_min -23
_diffrn_reflns_number 319895
_diffrn_reflns_theta_full 66.97
_diffrn_reflns_theta_max 71.8742
_diffrn_reflns_theta_min 3.4973
_diffrn_source 'Agilent SuperNova (Cu) X-ray Source'
_exptl_absorpt_coefficient_mu 5.967
_exptl_absorpt_correction_T_max 0.921
_exptl_absorpt_correction_T_min 0.891
_exptl_absorpt_correction_type analytical
_exptl_absorpt_process_details
;
CrysAlisPro, Agilent Technologies,
Version 1.171.35.19 (release 27-10-2011 CrysAlis171 .NET)
(compiled Oct 27 2011,15:02:11)
Analytical numeric absorption correction using a multifaceted crystal
            model based on expressions derived by R.C. Clark & J.S. Reid.
(Clark, R. C. & Reid, J. S. (1995). Acta Cryst. A51, 887-897)
;
_exptl_crystal_colour orange
_exptl_crystal_density_diffrn 1.279
_exptl_crystal_density_method 'not measured'
_exptl_crystal_description irregular
_exptl_crystal_F_000 2400
_exptl_crystal_size_max 0.2049
_exptl_crystal_size_mid 0.1384
_exptl_crystal_size_min 0.1313
_refine_diff_density_max 0.387
_refine_diff_density_min -0.514
_refine_diff_density_rms 0.042
_refine_ls_abs_structure_details 'Flack H D (1983), Acta Cryst. A39, 876-881'
_refine_ls_extinction_method none
_refine_ls_goodness_of_fit_ref 1.053
_refine_ls_hydrogen_treatment mixed
_refine_ls_matrix_type full
_refine_ls_number_parameters 301
_refine_ls_number_reflns 5744
_refine_ls_number_restraints 0
_refine_ls_restrained_S_all 1.053
_refine_ls_R_factor_all 0.0174
_refine_ls_R_factor_gt 0.0172
_refine_ls_shift/su_max 0.002
_refine_ls_shift/su_mean 0.000
_refine_ls_structure_factor_coef Fsqd
_refine_ls_weighting_details 'calc w=1/[\s^2^(Fo^2^)+(0.0211P)^2^+3.1225P] where P=(Fo^2^+2Fc^2^)/3'
_refine_ls_weighting_scheme calc
_refine_ls_wR_factor_gt 0.0434
_refine_ls_wR_factor_ref 0.0436
_reflns_number_gt 5646
_reflns_number_total 5744
_reflns_threshold_expression >2sigma(I)
_cod_data_source_file om300794h_si_002.cif
_cod_data_source_block compound_3
_cod_database_code 4079528
_audit_block_refno 1426
_audit_block_usercomment 'PS_SM18, orange, irregular'
_cell_oxdiff_length_a 16.58764(14)
_cell_oxdiff_length_b 18.08484(16)
_cell_oxdiff_length_c 19.48258(17)
_cell_oxdiff_angle_alpha 89.9560(7)
_cell_oxdiff_angle_beta 89.9903(7)
_cell_oxdiff_angle_gamma 90.0109(7)
_cell_oxdiff_volume 5844.48(9)
_cell_oxdiff_measurement_reflns_used 170398
_reflns_odcompleteness_completeness 99.93
_reflns_odcompleteness_theta 66.97
_reflns_odcompleteness_iscentric 1

loop_
_symmetry_equiv_pos_as_xyz
'x, y, z'
'-x+1/2, -y, z+1/2'
'x+1/2, -y+1/2, -z'
'-x, y+1/2, -z+1/2'
'-x, -y, -z'
'x-1/2, y, -z-1/2'
'-x-1/2, y-1/2, z'
'x, -y-1/2, z-1/2'

loop_
_atom_site_label
_atom_site_type_symbol
_atom_site_fract_x
_atom_site_fract_y
_atom_site_fract_z
_atom_site_U_iso_or_equiv
_atom_site_adp_type
_atom_site_occupancy
_atom_site_symmetry_multiplicity
_atom_site_calc_flag
_atom_site_refinement_flags
Ru Ru 0.176286(5) 0.167592(5) 0.362933(5) 0.01395(4) Uani 1 1 d .
P1 P 0.046703(18) 0.201017(17) 0.389404(16) 0.01663(7) Uani 1 1 d .
P2 P 0.176205(17) 0.088903(17) 0.456003(16) 0.01503(7) Uani 1 1 d .
P3 P 0.127695(19) 0.073088(16) 0.296020(15) 0.01537(7) Uani 1 1 d .
N N 0.02164(6) 0.04722(6) 0.40757(5) 0.0177(2) Uani 1 1 d .
C1 C -0.01168(8) 0.11972(7) 0.42367(7) 0.0195(2) Uani 1 1 d .
H1A H -0.0153 0.1245 0.4742 0.023 Uiso 1 1 calc R
H1B H -0.0673 0.1222 0.4053 0.023 Uiso 1 1 calc R
C2 C 0.08820(8) 0.02397(7) 0.45147(6) 0.0186(2) Uani 1 1 d .
H2A H 0.1079 -0.0245 0.4350 0.022 Uiso 1 1 calc R
H2B H 0.0671 0.0167 0.4985 0.022 Uiso 1 1 calc R
C3 C 0.03362(8) 0.03259(7) 0.33456(6) 0.0186(2) Uani 1 1 d .
H3A H -0.0135 0.0521 0.3091 0.022 Uiso 1 1 calc R
H3B H 0.0348 -0.0216 0.3276 0.022 Uiso 1 1 calc R
C4 C 0.03664(9) 0.27319(8) 0.45818(7) 0.0265(3) Uani 1 1 d .
H4 H 0.0857 0.2669 0.4875 0.032 Uiso 1 1 calc R
C5 C -0.03450(10) 0.26763(9) 0.50800(8) 0.0347(4) Uani 1 1 d .
H5A H -0.0852 0.2716 0.4824 0.052 Uiso 1 1 calc R
H5B H -0.0313 0.3078 0.5416 0.052 Uiso 1 1 calc R
H5C H -0.0326 0.2200 0.5319 0.052 Uiso 1 1 calc R
C6 C 0.04405(10) 0.35172(8) 0.42833(9) 0.0337(3) Uani 1 1 d .
H6A H 0.0892 0.3534 0.3959 0.051 Uiso 1 1 calc R
H6B H 0.0537 0.3870 0.4656 0.051 Uiso 1 1 calc R
H6C H -0.0060 0.3647 0.4045 0.051 Uiso 1 1 calc R
C7 C -0.02605(8) 0.22702(7) 0.31933(7) 0.0224(3) Uani 1 1 d .
H7 H -0.0358 0.1800 0.2936 0.027 Uiso 1 1 calc R
C8 C 0.00579(9) 0.28103(8) 0.26537(8) 0.0288(3) Uani 1 1 d .
H8A H 0.0123 0.3300 0.2861 0.043 Uiso 1 1 calc R
H8B H -0.0326 0.2840 0.2272 0.043 Uiso 1 1 calc R
H8C H 0.0580 0.2636 0.2483 0.043 Uiso 1 1 calc R
C9 C -0.10989(8) 0.25144(8) 0.34389(8) 0.0277(3) Uani 1 1 d .
H9A H -0.1304 0.2158 0.3776 0.042 Uiso 1 1 calc R
H9B H -0.1468 0.2537 0.3046 0.042 Uiso 1 1 calc R
H9C H -0.1061 0.3004 0.3652 0.042 Uiso 1 1 calc R
C10 C 0.15588(8) 0.12796(7) 0.54394(6) 0.0215(3) Uani 1 1 d .
H10 H 0.0996 0.1476 0.5413 0.026 Uiso 1 1 calc R
C11 C 0.20759(9) 0.19487(8) 0.56360(8) 0.0299(3) Uani 1 1 d .
H11A H 0.2635 0.1790 0.5708 0.045 Uiso 1 1 calc R
H11B H 0.1867 0.2168 0.6060 0.045 Uiso 1 1 calc R
H11C H 0.2057 0.2316 0.5266 0.045 Uiso 1 1 calc R
C12 C 0.15431(9) 0.07315(9) 0.60395(7) 0.0292(3) Uani 1 1 d .
H12A H 0.1196 0.0312 0.5922 0.044 Uiso 1 1 calc R
H12B H 0.1332 0.0978 0.6450 0.044 Uiso 1 1 calc R
H12C H 0.2091 0.0554 0.6130 0.044 Uiso 1 1 calc R
C13 C 0.26298(8) 0.02333(7) 0.46537(7) 0.0213(3) Uani 1 1 d .
H13 H 0.2803 0.0119 0.4174 0.026 Uiso 1 1 calc R
C14 C 0.33588(9) 0.06084(9) 0.49859(8) 0.0304(3) Uani 1 1 d .
H14A H 0.3432 0.1101 0.4786 0.046 Uiso 1 1 calc R
H14B H 0.3843 0.0311 0.4903 0.046 Uiso 1 1 calc R
H14C H 0.3269 0.0654 0.5481 0.046 Uiso 1 1 calc R
C15 C 0.24631(9) -0.05224(8) 0.49839(8) 0.0282(3) Uani 1 1 d .
H15A H 0.2240 -0.0450 0.5445 0.042 Uiso 1 1 calc R
H15B H 0.2968 -0.0802 0.5016 0.042 Uiso 1 1 calc R
H15C H 0.2076 -0.0796 0.4702 0.042 Uiso 1 1 calc R
C16 C 0.18882(8) -0.01428(7) 0.28825(7) 0.0205(3) Uani 1 1 d .
H16 H 0.1870 -0.0371 0.3350 0.025 Uiso 1 1 calc R
C17 C 0.27866(8) -0.00274(8) 0.27357(7) 0.0259(3) Uani 1 1 d .
H17A H 0.2854 0.0175 0.2273 0.039 Uiso 1 1 calc R
H17B H 0.3069 -0.0502 0.2769 0.039 Uiso 1 1 calc R
H17C H 0.3012 0.0319 0.3072 0.039 Uiso 1 1 calc R
C18 C 0.15496(10) -0.07368(7) 0.24021(8) 0.0285(3) Uani 1 1 d .
H18A H 0.0975 -0.0810 0.2499 0.043 Uiso 1 1 calc R
H18B H 0.1840 -0.1202 0.2475 0.043 Uiso 1 1 calc R
H18C H 0.1617 -0.0578 0.1925 0.043 Uiso 1 1 calc R
C19 C 0.09389(9) 0.09802(8) 0.20714(6) 0.0241(3) Uani 1 1 d .
H19 H 0.0709 0.1489 0.2113 0.029 Uiso 1 1 calc R
C20 C 0.02737(10) 0.05212(9) 0.17259(8) 0.0352(4) Uani 1 1 d .
H20A H 0.0472 0.0019 0.1642 0.053 Uiso 1 1 calc R
H20B H 0.0125 0.0751 0.1288 0.053 Uiso 1 1 calc R
H20C H -0.0200 0.0501 0.2026 0.053 Uiso 1 1 calc R
C21 C 0.16617(10) 0.10619(9) 0.15898(8) 0.0344(3) Uani 1 1 d .
H21A H 0.2090 0.1339 0.1823 0.052 Uiso 1 1 calc R
H21B H 0.1496 0.1328 0.1175 0.052 Uiso 1 1 calc R
H21C H 0.1863 0.0571 0.1463 0.052 Uiso 1 1 calc R
C22 C 0.26730(8) 0.24044(7) 0.33542(8) 0.0247(3) Uani 1 1 d .
C23 C 0.30677(9) 0.17071(8) 0.32862(8) 0.0248(3) Uani 1 1 d .
H23A H 0.3454(12) 0.1578(10) 0.3619(9) 0.030 Uiso 1 1 d .
H23B H 0.3156(10) 0.1525(10) 0.2825(10) 0.030 Uiso 1 1 d .
C24 C 0.20612(9) 0.25625(7) 0.28612(8) 0.0251(3) Uani 1 1 d .
H24A H 0.2131(10) 0.2407(9) 0.2388(9) 0.030 Uiso 1 1 d .
H24B H 0.1781(10) 0.2999(10) 0.2909(9) 0.030 Uiso 1 1 d .
C25 C 0.24969(9) 0.26305(8) 0.40385(8) 0.0282(3) Uani 1 1 d .
H25A H 0.2208(11) 0.3097(10) 0.4102(9) 0.034 Uiso 1 1 d .
H25B H 0.2880(11) 0.2504(10) 0.4393(9) 0.034 Uiso 1 1 d .

loop_
_atom_site_aniso_label
_atom_site_aniso_U_11
_atom_site_aniso_U_22
_atom_site_aniso_U_33
_atom_site_aniso_U_23
_atom_site_aniso_U_13
_atom_site_aniso_U_12
Ru 0.01334(6) 0.01058(5) 0.01791(6) -0.00048(3) 0.00198(3) -0.00089(3)
P1 0.01470(15) 0.01603(15) 0.01916(15) -0.00260(11) 0.00092(11) 0.00185(11)
P2 0.01479(15) 0.01456(14) 0.01575(15) -0.00099(11) -0.00118(11) -0.00096(11)
P3 0.01894(15) 0.01272(14) 0.01446(14) -0.00069(11) 0.00146(11) -0.00025(11)
N 0.0172(5) 0.0195(5) 0.0164(5) 0.0007(4) -0.0004(4) -0.0036(4)
C1 0.0158(6) 0.0236(6) 0.0192(6) 0.0001(5) 0.0020(5) -0.0012(5)
C2 0.0197(6) 0.0185(6) 0.0176(6) 0.0025(5) -0.0011(5) -0.0040(5)
C3 0.0201(6) 0.0180(6) 0.0176(6) -0.0009(5) -0.0017(5) -0.0037(5)
C4 0.0249(7) 0.0252(7) 0.0295(7) -0.0103(6) -0.0003(6) 0.0051(5)
C5 0.0344(8) 0.0382(9) 0.0316(8) -0.0115(7) 0.0057(7) 0.0102(7)
C6 0.0317(8) 0.0218(7) 0.0477(9) -0.0120(7) -0.0020(7) 0.0044(6)
C7 0.0207(6) 0.0215(6) 0.0250(7) -0.0009(5) -0.0022(5) 0.0045(5)
C8 0.0297(7) 0.0254(7) 0.0313(8) 0.0051(6) -0.0013(6) 0.0075(6)
C9 0.0195(6) 0.0298(7) 0.0337(7) -0.0013(6) -0.0041(6) 0.0068(6)
C10 0.0225(6) 0.0244(7) 0.0175(6) -0.0048(5) -0.0019(5) 0.0011(5)
C11 0.0340(8) 0.0285(7) 0.0271(7) -0.0116(6) -0.0070(6) -0.0015(6)
C12 0.0332(8) 0.0369(8) 0.0175(6) -0.0008(6) -0.0025(6) -0.0004(6)
C13 0.0200(6) 0.0216(6) 0.0224(6) -0.0010(5) -0.0025(5) 0.0041(5)
C14 0.0211(7) 0.0311(8) 0.0391(8) -0.0001(7) -0.0074(6) 0.0019(6)
C15 0.0316(7) 0.0214(7) 0.0318(7) 0.0009(6) -0.0075(6) 0.0051(6)
C16 0.0262(7) 0.0137(6) 0.0216(6) -0.0021(5) 0.0004(5) 0.0023(5)
C17 0.0270(7) 0.0214(6) 0.0293(7) -0.0053(5) 0.0039(6) 0.0051(5)
C18 0.0365(8) 0.0175(6) 0.0316(8) -0.0075(6) -0.0017(6) 0.0019(6)
C19 0.0347(8) 0.0216(6) 0.0161(6) 0.0002(5) 0.0004(5) 0.0052(6)
C20 0.0439(9) 0.0404(9) 0.0211(7) -0.0019(6) -0.0108(6) 0.0028(7)
C21 0.0516(10) 0.0306(8) 0.0210(7) 0.0027(6) 0.0109(7) 0.0030(7)
C22 0.0196(6) 0.0165(6) 0.0380(8) 0.0023(5) 0.0060(6) -0.0079(5)
C23 0.0169(6) 0.0231(7) 0.0345(8) 0.0021(6) 0.0066(6) -0.0020(5)
C24 0.0260(7) 0.0161(6) 0.0332(8) 0.0071(5) 0.0074(6) -0.0020(5)
C25 0.0240(7) 0.0193(7) 0.0412(8) -0.0060(6) -0.0009(6) -0.0054(5)

loop_
_atom_type_symbol
_atom_type_description
_atom_type_scat_dispersion_real
_atom_type_scat_dispersion_imag
_atom_type_scat_source
C C 0.0181 0.0091 'International Tables Vol C Tables 4.2.6.8 and 6.1.1.4'
H H 0.0000 0.0000 'International Tables Vol C Tables 4.2.6.8 and 6.1.1.4'
N N 0.0311 0.0180 'International Tables Vol C Tables 4.2.6.8 and 6.1.1.4'
P P 0.2955 0.4335 'International Tables Vol C Tables 4.2.6.8 and 6.1.1.4'
Ru Ru 0.0552 3.2960 'International Tables Vol C Tables 4.2.6.8 and 6.1.1.4'

loop_
_exptl_crystal_face_index_h
_exptl_crystal_face_index_k
_exptl_crystal_face_index_l
_exptl_crystal_face_perp_dist
_exptl_oxdiff_crystal_face_indexfrac_h
_exptl_oxdiff_crystal_face_indexfrac_k
_exptl_oxdiff_crystal_face_indexfrac_l
_exptl_oxdiff_crystal_face_x
_exptl_oxdiff_crystal_face_y
_exptl_oxdiff_crystal_face_z
9 3 -6 0.0767 9.0006 2.9933 -6.0054 0.5384 0.3280 0.7696
4 0 -12 0.0950 4.0025 -0.0112 -12.0009 0.5526 -0.3828 0.7661
-4 5 -10 0.1034 -3.9967 4.9914 -10.0021 0.7619 -0.6012 -0.0505
-4 -6 9 0.0526 -4.0021 -5.9911 9.0059 -0.8460 0.0336 -0.4355
8 0 8 0.0832 7.9970 0.0060 7.9967 -0.2924 0.8996 0.2376
-8 0 -8 0.1038 -7.9970 -0.0060 -7.9967 0.2924 -0.8996 -0.2376
-10 4 2 0.0929 -9.9990 4.0029 2.0003 0.1244 -0.3714 -0.9220
-3 5 11 0.0812 -3.0021 5.0098 10.9966 -0.1481 0.5521 -0.8299
1 4 12 0.0908 0.9971 4.0102 11.9959 -0.2340 0.8136 -0.5548
-1 -4 -12 0.0908 -0.9971 -4.0102 -11.9959 0.2340 -0.8136 0.5548
1 -12 -2 0.0464 0.9997 -12.0012 -1.9906 -0.7544 -0.4298 0.5696
-2 11 2 0.0852 -1.9996 11.0014 1.9917 0.6765 0.3372 -0.6049
10 -4 -3 0.0775 9.9993 -4.0038 -3.0003 -0.0807 0.3193 0.9625
-9 -3 6 0.0546 -9.0006 -2.9933 6.0054 -0.5384 -0.3280 -0.7696
-3 11 -3 0.0963 -2.9982 10.9971 -3.0077 0.8878 0.0166 -0.4728

loop_
_geom_angle_atom_site_label_1
_geom_angle_atom_site_label_2
_geom_angle_atom_site_label_3
_geom_angle
C22 Ru C24 38.25(5)
C22 Ru C25 38.11(6)
C24 Ru C25 64.59(6)
C22 Ru C23 38.09(5)
C24 Ru C23 64.89(5)
C25 Ru C23 64.56(5)
C22 Ru P1 124.95(4)
C24 Ru P1 99.66(4)
C25 Ru P1 102.95(4)
C23 Ru P1 162.88(4)
C22 Ru P3 125.57(4)
C24 Ru P3 103.32(4)
C25 Ru P3 163.55(4)
C23 Ru P3 100.72(4)
P1 Ru P3 89.731(11)
C22 Ru P2 126.59(4)
C24 Ru P2 164.58(4)
C25 Ru P2 101.23(4)
C23 Ru P2 104.36(4)
P1 Ru P2 89.161(11)
P3 Ru P2 89.234(11)
C4 P1 C7 106.67(6)
C4 P1 C1 104.14(6)
C7 P1 C1 97.06(6)
C4 P1 Ru 115.30(5)
C7 P1 Ru 120.26(4)
C1 P1 Ru 110.84(4)
C13 P2 C2 101.86(6)
C13 P2 C10 106.64(6)
C2 P2 C10 97.97(6)
C13 P2 Ru 117.85(4)
C2 P2 Ru 110.50(4)
C10 P2 Ru 118.94(4)
C19 P3 C3 102.39(6)
C19 P3 C16 106.76(6)
C3 P3 C16 98.71(6)
C19 P3 Ru 116.75(4)
C3 P3 Ru 110.77(4)
C16 P3 Ru 118.79(4)
C1 N C2 114.85(10)
C1 N C3 115.12(10)
C2 N C3 114.59(10)
N C1 P1 115.57(8)
N C1 H1A 108.4
P1 C1 H1A 108.4
N C1 H1B 108.4
P1 C1 H1B 108.4
H1A C1 H1B 107.4
N C2 P2 115.84(8)
N C2 H2A 108.3
P2 C2 H2A 108.3
N C2 H2B 108.3
P2 C2 H2B 108.3
H2A C2 H2B 107.4
N C3 P3 115.55(8)
N C3 H3A 108.4
P3 C3 H3A 108.4
N C3 H3B 108.4
P3 C3 H3B 108.4
H3A C3 H3B 107.5
C5 C4 C6 111.19(12)
C5 C4 P1 118.37(10)
C6 C4 P1 111.39(10)
C5 C4 H4 104.8
C6 C4 H4 104.8
P1 C4 H4 104.8
C4 C5 H5A 109.5
C4 C5 H5B 109.5
H5A C5 H5B 109.5
C4 C5 H5C 109.5
H5A C5 H5C 109.5
H5B C5 H5C 109.5
C4 C6 H6A 109.5
C4 C6 H6B 109.5
H6A C6 H6B 109.5
C4 C6 H6C 109.5
H6A C6 H6C 109.5
H6B C6 H6C 109.5
C8 C7 C9 110.06(11)
C8 C7 P1 115.93(10)
C9 C7 P1 115.23(10)
C8 C7 H7 104.7
C9 C7 H7 104.7
P1 C7 H7 104.7
C7 C8 H8A 109.5
C7 C8 H8B 109.5
H8A C8 H8B 109.5
C7 C8 H8C 109.5
H8A C8 H8C 109.5
H8B C8 H8C 109.5
C7 C9 H9A 109.5
C7 C9 H9B 109.5
H9A C9 H9B 109.5
C7 C9 H9C 109.5
H9A C9 H9C 109.5
H9B C9 H9C 109.5
C11 C10 C12 109.26(11)
C11 C10 P2 115.06(10)
C12 C10 P2 117.00(10)
C11 C10 H10 104.7
C12 C10 H10 104.7
P2 C10 H10 104.7
C10 C11 H11A 109.5
C10 C11 H11B 109.5
H11A C11 H11B 109.5
C10 C11 H11C 109.5
H11A C11 H11C 109.5
H11B C11 H11C 109.5
C10 C12 H12A 109.5
C10 C12 H12B 109.5
H12A C12 H12B 109.5
C10 C12 H12C 109.5
H12A C12 H12C 109.5
H12B C12 H12C 109.5
C14 C13 C15 111.08(11)
C14 C13 P2 111.54(9)
C15 C13 P2 117.79(10)
C14 C13 H13 105.1
C15 C13 H13 105.1
P2 C13 H13 105.1
C13 C14 H14A 109.5
C13 C14 H14B 109.5
H14A C14 H14B 109.5
C13 C14 H14C 109.5
H14A C14 H14C 109.5
H14B C14 H14C 109.5
C13 C15 H15A 109.5
C13 C15 H15B 109.5
H15A C15 H15B 109.5
C13 C15 H15C 109.5
H15A C15 H15C 109.5
H15B C15 H15C 109.5
C17 C16 C18 109.76(11)
C17 C16 P3 115.09(9)
C18 C16 P3 116.14(10)
C17 C16 H16 104.8
C18 C16 H16 104.8
P3 C16 H16 104.8
C16 C17 H17A 109.5
C16 C17 H17B 109.5
H17A C17 H17B 109.5
C16 C17 H17C 109.5
H17A C17 H17C 109.5
H17B C17 H17C 109.5
C16 C18 H18A 109.5
C16 C18 H18B 109.5
H18A C18 H18B 109.5
C16 C18 H18C 109.5
H18A C18 H18C 109.5
H18B C18 H18C 109.5
C21 C19 C20 110.24(12)
C21 C19 P3 110.83(10)
C20 C19 P3 119.30(10)
C21 C19 H19 105.1
C20 C19 H19 105.1
P3 C19 H19 105.1
C19 C20 H20A 109.5
C19 C20 H20B 109.5
H20A C20 H20B 109.5
C19 C20 H20C 109.5
H20A C20 H20C 109.5
H20B C20 H20C 109.5
C19 C21 H21A 109.5
C19 C21 H21B 109.5
H21A C21 H21B 109.5
C19 C21 H21C 109.5
H21A C21 H21C 109.5
H21B C21 H21C 109.5
C25 C22 C24 115.28(13)
C25 C22 C23 115.75(13)
C24 C22 C23 116.15(13)
C25 C22 Ru 77.96(8)
C24 C22 Ru 77.52(8)
C23 C22 Ru 78.22(8)
C22 C23 Ru 63.69(7)
C22 C23 H23A 117.9(11)
Ru C23 H23A 116.1(11)
C22 C23 H23B 117.2(10)
Ru C23 H23B 114.2(10)
H23A C23 H23B 116.9(14)
C22 C24 Ru 64.23(7)
C22 C24 H24A 119.8(10)
Ru C24 H24A 116.9(10)
C22 C24 H24B 117.6(11)
Ru C24 H24B 115.7(11)
H24A C24 H24B 113.8(15)
C22 C25 Ru 63.93(7)
C22 C25 H25A 117.8(10)
Ru C25 H25A 116.1(10)
C22 C25 H25B 117.8(10)
Ru C25 H25B 115.2(11)
H25A C25 H25B 115.8(15)

loop_
_geom_bond_atom_site_label_1
_geom_bond_atom_site_label_2
_geom_bond_distance
Ru C22 2.0741(12)
Ru C24 2.2488(13)
Ru C25 2.2582(14)
Ru C23 2.2651(14)
Ru P1 2.2908(3)
Ru P3 2.2961(3)
Ru P2 2.3054(3)
P1 C4 1.8783(14)
P1 C7 1.8816(14)
P1 C1 1.8832(13)
P2 C13 1.8736(13)
P2 C2 1.8753(13)
P2 C10 1.8838(13)
P3 C19 1.8752(13)
P3 C3 1.8798(13)
P3 C16 1.8837(13)
N C1 1.4573(16)
N C2 1.4582(16)
N C3 1.4604(16)
C1 H1A 0.9900
C1 H1B 0.9900
C2 H2A 0.9900
C2 H2B 0.9900
C3 H3A 0.9900
C3 H3B 0.9900
C4 C5 1.531(2)
C4 C6 1.540(2)
C4 H4 1.0000
C5 H5A 0.9800
C5 H5B 0.9800
C5 H5C 0.9800
C6 H6A 0.9800
C6 H6B 0.9800
C6 H6C 0.9800
C7 C8 1.5295(19)
C7 C9 1.5350(18)
C7 H7 1.0000
C8 H8A 0.9800
C8 H8B 0.9800
C8 H8C 0.9800
C9 H9A 0.9800
C9 H9B 0.9800
C9 H9C 0.9800
C10 C11 1.5320(19)
C10 C12 1.5333(19)
C10 H10 1.0000
C11 H11A 0.9800
C11 H11B 0.9800
C11 H11C 0.9800
C12 H12A 0.9800
C12 H12B 0.9800
C12 H12C 0.9800
C13 C14 1.5298(19)
C13 C15 1.5360(19)
C13 H13 1.0000
C14 H14A 0.9800
C14 H14B 0.9800
C14 H14C 0.9800
C15 H15A 0.9800
C15 H15B 0.9800
C15 H15C 0.9800
C16 C17 1.5311(19)
C16 C18 1.5318(18)
C16 H16 1.0000
C17 H17A 0.9800
C17 H17B 0.9800
C17 H17C 0.9800
C18 H18A 0.9800
C18 H18B 0.9800
C18 H18C 0.9800
C19 C21 1.529(2)
C19 C20 1.536(2)
C19 H19 1.0000
C20 H20A 0.9800
C20 H20B 0.9800
C20 H20C 0.9800
C21 H21A 0.9800
C21 H21B 0.9800
C21 H21C 0.9800
C22 C25 1.425(2)
C22 C24 1.426(2)
C22 C23 1.4274(19)
C23 H23A 0.942(18)
C23 H23B 0.968(19)
C24 H24A 0.971(18)
C24 H24B 0.921(18)
C25 H25A 0.979(18)
C25 H25B 0.967(18)

loop_
_geom_torsion_atom_site_label_1
_geom_torsion_atom_site_label_2
_geom_torsion_atom_site_label_3
_geom_torsion_atom_site_label_4
_geom_torsion
C22 Ru P1 C4 -53.81(7)
C24 Ru P1 C4 -85.29(7)
C25 Ru P1 C4 -19.33(7)
C23 Ru P1 C4 -60.67(16)
P3 Ru P1 C4 171.24(5)
P2 Ru P1 C4 82.01(5)
C22 Ru P1 C7 76.22(7)
C24 Ru P1 C7 44.75(6)
C25 Ru P1 C7 110.70(7)
C23 Ru P1 C7 69.36(16)
P3 Ru P1 C7 -58.72(5)
P2 Ru P1 C7 -147.96(5)
C22 Ru P1 C1 -171.79(7)
C24 Ru P1 C1 156.73(6)
C25 Ru P1 C1 -137.31(6)
C23 Ru P1 C1 -178.65(15)
P3 Ru P1 C1 53.26(4)
P2 Ru P1 C1 -35.97(4)
C22 Ru P2 C13 -54.76(7)
C24 Ru P2 C13 -64.05(15)
C25 Ru P2 C13 -86.36(6)
C23 Ru P2 C13 -20.02(6)
P1 Ru P2 C13 170.60(5)
P3 Ru P2 C13 80.86(5)
C22 Ru P2 C2 -171.22(6)
C24 Ru P2 C2 179.48(15)
C25 Ru P2 C2 157.18(6)
C23 Ru P2 C2 -136.48(6)
P1 Ru P2 C2 54.14(5)
P3 Ru P2 C2 -35.61(5)
C22 Ru P2 C10 76.71(7)
C24 Ru P2 C10 67.41(15)
C25 Ru P2 C10 45.10(6)
C23 Ru P2 C10 111.45(6)
P1 Ru P2 C10 -57.94(5)
P3 Ru P2 C10 -147.68(5)
C22 Ru P3 C19 -53.12(7)
C24 Ru P3 C19 -18.49(6)
C25 Ru P3 C19 -59.46(16)
C23 Ru P3 C19 -84.98(6)
P1 Ru P3 C19 81.38(5)
P2 Ru P3 C19 170.55(5)
C22 Ru P3 C3 -169.75(6)
C24 Ru P3 C3 -135.12(6)
C25 Ru P3 C3 -176.09(15)
C23 Ru P3 C3 158.39(6)
P1 Ru P3 C3 -35.25(4)
P2 Ru P3 C3 53.91(4)
C22 Ru P3 C16 77.10(7)
C24 Ru P3 C16 111.73(6)
C25 Ru P3 C16 70.75(16)
C23 Ru P3 C16 45.24(6)
P1 Ru P3 C16 -148.40(5)
P2 Ru P3 C16 -59.24(5)
C2 N C1 P1 80.36(12)
C3 N C1 P1 -55.99(13)
C4 P1 C1 N -143.97(9)
C7 P1 C1 N 106.80(10)
Ru P1 C1 N -19.39(10)
C1 N C2 P2 -55.56(13)
C3 N C2 P2 81.02(12)
C13 P2 C2 N -146.12(9)
C10 P2 C2 N 104.93(10)
Ru P2 C2 N -20.10(10)
C1 N C3 P3 80.61(12)
C2 N C3 P3 -55.85(12)
C19 P3 C3 N -145.09(9)
C16 P3 C3 N 105.50(10)
Ru P3 C3 N -19.90(10)
C7 P1 C4 C5 79.49(12)
C1 P1 C4 C5 -22.50(13)
Ru P1 C4 C5 -144.17(10)
C7 P1 C4 C6 -51.26(12)
C1 P1 C4 C6 -153.25(10)
Ru P1 C4 C6 85.08(10)
C4 P1 C7 C8 86.78(11)
C1 P1 C7 C8 -166.12(10)
Ru P1 C7 C8 -46.95(11)
C4 P1 C7 C9 -43.83(12)
C1 P1 C7 C9 63.28(11)
Ru P1 C7 C9 -177.56(8)
C13 P2 C10 C11 85.04(11)
C2 P2 C10 C11 -169.99(10)
Ru P2 C10 C11 -51.21(11)
C13 P2 C10 C12 -45.28(12)
C2 P2 C10 C12 59.69(11)
Ru P2 C10 C12 178.47(9)
C2 P2 C13 C14 -156.86(10)
C10 P2 C13 C14 -54.71(11)
Ru P2 C13 C14 82.10(10)
C2 P2 C13 C15 -26.69(11)
C10 P2 C13 C15 75.46(11)
Ru P2 C13 C15 -147.73(9)
C19 P3 C16 C17 87.57(11)
C3 P3 C16 C17 -166.59(10)
Ru P3 C16 C17 -47.02(11)
C19 P3 C16 C18 -42.65(12)
C3 P3 C16 C18 63.19(11)
Ru P3 C16 C18 -177.24(9)
C3 P3 C19 C21 -159.80(10)
C16 P3 C19 C21 -56.62(11)
Ru P3 C19 C21 79.04(10)
C3 P3 C19 C20 -30.16(12)
C16 P3 C19 C20 73.03(12)
Ru P3 C19 C20 -151.31(10)
C24 Ru C22 C25 119.63(12)
C23 Ru C22 C25 -119.89(13)
P1 Ru C22 C25 63.38(10)
P3 Ru C22 C25 -177.09(7)
P2 Ru C22 C25 -56.40(10)
C25 Ru C22 C24 -119.63(12)
C23 Ru C22 C24 120.48(13)
P1 Ru C22 C24 -56.25(9)
P3 Ru C22 C24 63.28(9)
P2 Ru C22 C24 -176.02(7)
C24 Ru C22 C23 -120.48(13)
C25 Ru C22 C23 119.89(13)
P1 Ru C22 C23 -176.73(7)
P3 Ru C22 C23 -57.21(10)
P2 Ru C22 C23 63.49(10)
C25 C22 C23 Ru 70.30(10)
C24 C22 C23 Ru -69.62(10)
C24 Ru C23 C22 36.10(9)
C25 Ru C23 C22 -36.34(9)
P1 Ru C23 C22 9.1(2)
P3 Ru C23 C22 135.90(8)
P2 Ru C23 C22 -132.13(8)
C25 C22 C24 Ru -70.08(10)
C23 C22 C24 Ru 70.03(10)
C25 Ru C24 C22 36.43(8)
C23 Ru C24 C22 -35.95(8)
P1 Ru C24 C22 136.27(8)
P3 Ru C24 C22 -131.70(8)
P2 Ru C24 C22 12.1(2)
C24 C22 C25 Ru 69.82(10)
C23 C22 C25 Ru -70.45(10)
C24 Ru C25 C22 -36.57(8)
C23 Ru C25 C22 36.32(9)
P1 Ru C25 C22 -131.24(8)
P3 Ru C25 C22 8.4(2)
P2 Ru C25 C22 137.02(8)
